data_4309627
loop_
_publ_author_name
'Zhao-Hui Zhou'
'Yuan-Fu Deng'
'Ze-Xing Cao'
'Rong-Hua Zhang'
'Yuan L. Chow'

_publ_section_title
;
Dimeric Dioxomolybdenum(VI) and Oxomolybdenum(V) Complexes with Citrate at
Very Low pH and Neutral Conditions
;
_journal_name_full 'Inorganic Chemistry'
_journal_page_first 6912
_journal_page_last 6914
_journal_paper_doi 10.1021/ic048330y
_journal_volume 44
_journal_year 2005
_chemical_formula_sum 'C12 H38 Mo2 N6 O21'
_chemical_formula_weight 794.36
_chemical_name_common 'Ammonia molybdenum(V) citrate'
_chemical_name_systematic
; 
 ? 
;
_space_group_IT_number 2
_symmetry_cell_setting triclinic
_symmetry_space_group_name_Hall '-P 1'
_symmetry_space_group_name_H-M 'P -1'
_atom_sites_solution_hydrogens geom
_atom_sites_solution_primary direct
_atom_sites_solution_secondary difmap
_audit_creation_method SHELXL-97
_cell_angle_alpha 109.629(4)
_cell_angle_beta 99.707(3)
_cell_angle_gamma 73.106(5)
_cell_formula_units_Z 2
_cell_length_a 9.6932(5)
_cell_length_b 10.6198(7)
_cell_length_c 15.1487(5)
_cell_measurement_temperature 296(2)
_cell_measurement_theta_max 27.97
_cell_measurement_theta_min 1.43
_cell_volume 1401.03(13)
_computing_cell_refinement 'SAIRT (Bruker, 1998)'
_computing_data_collection 'SMART (Bruker, 1998)'
_computing_data_reduction 'SAIRT (Bruker, 1998)'
_computing_molecular_graphics 'ORTEP-II (Johnson, 1976)'
_computing_publication_material 'SHELXS-97 (Sheldrick, 1990)'
_computing_structure_refinement 'SHELXL-97 (Sheldrick, 1997)'
_computing_structure_solution 'SHELXS-97 (Sheldrick, 1990)'
_diffrn_ambient_temperature 296(2)
_diffrn_measured_fraction_theta_full 0.573
_diffrn_measured_fraction_theta_max 0.573
_diffrn_measurement_device_type 'Smart Apex Bruker CCD'
_diffrn_radiation_monochromator graphite
_diffrn_radiation_source 'fine-focus sealed tube'
_diffrn_radiation_type MoK\a
_diffrn_radiation_wavelength 0.71073
_diffrn_reflns_av_R_equivalents 0.0196
_diffrn_reflns_av_sigmaI/netI 0.0374
_diffrn_reflns_limit_h_max 5
_diffrn_reflns_limit_h_min 0
_diffrn_reflns_limit_k_max 14
_diffrn_reflns_limit_k_min -13
_diffrn_reflns_limit_l_max 19
_diffrn_reflns_limit_l_min -19
_diffrn_reflns_number 4249
_diffrn_reflns_theta_full 27.97
_diffrn_reflns_theta_max 27.97
_diffrn_reflns_theta_min 1.43
_exptl_absorpt_coefficient_mu 0.994
_exptl_absorpt_correction_T_max 0.9247
_exptl_absorpt_correction_T_min 0.9072
_exptl_crystal_colour brown
_exptl_crystal_density_diffrn 1.883
_exptl_crystal_density_method 'not measured'
_exptl_crystal_description plate
_exptl_crystal_F_000 808
_exptl_crystal_size_max 0.10
_exptl_crystal_size_mid 0.10
_exptl_crystal_size_min 0.08
_refine_diff_density_max 0.833
_refine_diff_density_min -0.914
_refine_diff_density_rms 0.106
_refine_ls_extinction_method none
_refine_ls_goodness_of_fit_ref 1.099
_refine_ls_hydrogen_treatment mixed
_refine_ls_matrix_type full
_refine_ls_number_parameters 455
_refine_ls_number_reflns 3856
_refine_ls_number_restraints 69
_refine_ls_restrained_S_all 1.088
_refine_ls_R_factor_all 0.0526
_refine_ls_R_factor_gt 0.0386
_refine_ls_shift/su_max 0.000
_refine_ls_shift/su_mean 0.000
_refine_ls_structure_factor_coef Fsqd
_refine_ls_weighting_details 'calc w=1/[\s^2^(Fo^2^)+(0.0567P)^2^+0.6438P] where P=(Fo^2^+2Fc^2^)/3'
_refine_ls_weighting_scheme calc
_refine_ls_wR_factor_gt 0.0954
_refine_ls_wR_factor_ref 0.1026
_reflns_number_gt 3126
_reflns_number_total 3856
_reflns_threshold_expression >2sigma(I)
_cod_data_source_file ic048330ysi20041129_092046.cif
_cod_data_source_block sad
_cod_depositor_comments
;
The following automatic conversions were performed:
'_symmetry_cell_setting' value 'Triclinic' changed to 'triclinic'
according to '/home/saulius/struct/CIF-dictionaries/cif_core.dic'
dictionary named 'cif_core.dic' version 2.4.1 from 2010-06-29.

Automatic conversion script
Id: cif_fix_enum 1527 2010-12-29 10:47:43Z saulius 
;
_cod_database_code 4309627

loop_
_symmetry_equiv_pos_as_xyz
'x, y, z'
'-x, -y, -z'

loop_
_atom_site_label
_atom_site_type_symbol
_atom_site_fract_x
_atom_site_fract_y
_atom_site_fract_z
_atom_site_U_iso_or_equiv
_atom_site_adp_type
_atom_site_occupancy
_atom_site_symmetry_multiplicity
_atom_site_calc_flag
_atom_site_refinement_flags
_atom_site_disorder_assembly
_atom_site_disorder_group
Mo1 Mo 0.55760(7) 0.46617(4) 0.24736(3) 0.0210(3) Uani 1 1 d . . .
Mo2 Mo 0.72120(7) 0.21869(4) 0.22336(3) 0.0202(3) Uani 1 1 d . . .
N1 N 0.6193(7) 0.7254(5) 0.6361(3) 0.0457(19) Uani 1 1 d D . .
N2 N 0.7723(6) 0.3481(5) -0.0053(3) 0.0348(17) Uani 1 1 d D . .
N3 N 0.3425(6) 1.0253(4) 0.0769(3) 0.0293(17) Uani 1 1 d D . .
N4 N 1.1849(7) -0.1160(5) 0.5269(3) 0.0368(18) Uani 1 1 d D . .
N5 N 1.0449(6) 0.4606(4) 0.6165(3) 0.0363(18) Uani 1 1 d D . .
N6 N 1.1407(6) 0.3816(5) 0.1086(3) 0.0359(18) Uani 1 1 d D . .
O1 O 0.6942(5) 0.5857(3) 0.2651(2) 0.0181(12) Uani 1 1 d . . .
O2 O 0.4556(5) 0.6027(4) 0.1644(2) 0.0288(14) Uani 1 1 d . . .
O3 O 0.4285(5) 0.8152(4) 0.1630(3) 0.0398(14) Uani 1 1 d . . .
O4 O 0.4738(5) 0.6413(4) 0.3699(2) 0.0331(14) Uani 1 1 d . . .
O5 O 0.4718(5) 0.8303(4) 0.4902(2) 0.0369(15) Uani 1 1 d . . .
O6 O 0.7584(5) 0.6302(4) 0.0744(2) 0.0352(14) Uani 1 1 d . . .
O7 O 0.9567(8) 0.6364(5) 0.1662(3) 0.046(2) Uani 1 1 d . . .
O8 O 0.6785(5) 0.3753(3) 0.3359(2) 0.0244(12) Uani 1 1 d . . .
O9 O 0.6425(5) 0.3277(3) 0.1359(2) 0.0225(12) Uani 1 1 d . . .
O10 O 0.3916(6) 0.4360(4) 0.2409(2) 0.0329(9) Uiso 1 1 d . . .
O11 O 0.8791(5) 0.1206(3) 0.2999(2) 0.0194(14) Uani 1 1 d . . .
O12 O 0.9193(5) 0.2820(3) 0.2179(2) 0.0221(13) Uani 1 1 d . . .
O13 O 1.1587(7) 0.2016(4) 0.2192(3) 0.030(2) Uani 1 1 d . . .
O14 O 0.8177(5) 0.0583(4) 0.1037(2) 0.0264(13) Uani 1 1 d . . .
O15 O 0.9533(5) -0.1410(4) 0.0245(2) 0.0364(14) Uani 1 1 d . . .
O16 O 1.1103(5) 0.2904(3) 0.4323(2) 0.0307(13) Uani 1 1 d . . .
O17 O 1.1083(5) 0.1486(4) 0.5108(2) 0.0349(15) Uani 1 1 d . . .
O18 O 0.5953(5) 0.1318(3) 0.2161(3) 0.0264(13) Uani 1 1 d . . .
C1 C 0.6282(7) 0.7209(4) 0.2604(3) 0.0161(18) Uani 1 1 d . . .
C2 C 0.4958(8) 0.7159(5) 0.1897(3) 0.0206(19) Uani 1 1 d . . .
C3 C 0.5803(7) 0.8155(5) 0.3579(3) 0.0222(19) Uani 1 1 d . . .
H3A H 0.6652 0.8374 0.3974 0.027 Uiso 1 1 calc R . .
H3B H 0.5166 0.9013 0.3508 0.027 Uiso 1 1 calc R . .
C4 C 0.5040(7) 0.7579(5) 0.4084(3) 0.024(2) Uani 1 1 d . . .
C5 C 0.7386(7) 0.7780(5) 0.2322(3) 0.0236(19) Uani 1 1 d . . .
H5A H 0.6873 0.8593 0.2134 0.028 Uiso 1 1 calc R . .
H5B H 0.8046 0.8058 0.2863 0.028 Uiso 1 1 calc R . .
C6 C 0.8247(11) 0.6731(5) 0.1523(4) 0.022(3) Uani 1 1 d . . .
C11 C 1.0190(9) 0.0819(5) 0.2677(3) 0.016(2) Uani 1 1 d . . .
C12 C 1.0371(12) 0.1979(5) 0.2331(3) 0.021(3) Uani 1 1 d . . .
C13 C 1.0368(8) -0.0506(5) 0.1818(3) 0.0224(19) Uani 1 1 d . . .
H13A H 1.1333 -0.0735 0.1617 0.027 Uiso 1 1 calc R . .
H13B H 1.0304 -0.1258 0.2024 0.027 Uiso 1 1 calc R . .
C14 C 0.9298(8) -0.0443(5) 0.0977(3) 0.0215(19) Uani 1 1 d . . .
C15 C 1.1335(7) 0.0535(5) 0.3453(3) 0.0200(18) Uani 1 1 d . . .
H15A H 1.2284 0.0360 0.3243 0.024 Uiso 1 1 calc R . .
H15B H 1.1281 -0.0291 0.3571 0.024 Uiso 1 1 calc R . .
C16 C 1.1163(7) 0.1726(5) 0.4364(3) 0.0222(19) Uani 1 1 d . . .
O2W O 0.5668(6) 0.7903(4) -0.0194(3) 0.0374(15) Uani 1 1 d D . .
O3W O 1.1341(7) 0.6899(6) 0.3280(3) 0.0601(18) Uani 1 1 d D . .
O1W O 0.6886(7) 0.4499(6) 0.5287(3) 0.0619(19) Uani 1 1 d D . .
H1 H 0.690(4) 0.756(5) 0.669(3) 0.074 Uiso 1 1 d D . .
H2 H 0.576(5) 0.774(4) 0.600(3) 0.074 Uiso 1 1 d D . .
H3 H 0.651(6) 0.642(2) 0.602(3) 0.074 Uiso 1 1 d D . .
H4 H 0.560(5) 0.727(6) 0.672(3) 0.074 Uiso 1 1 d D . .
H5 H 0.717(5) 0.341(5) -0.056(2) 0.074 Uiso 1 1 d D . .
H6 H 0.854(3) 0.289(4) -0.017(4) 0.074 Uiso 1 1 d D . .
H7 H 0.734(6) 0.333(5) 0.036(3) 0.074 Uiso 1 1 d D . .
H8 H 0.786(6) 0.429(2) 0.016(3) 0.074 Uiso 1 1 d D . .
H9 H 0.292(5) 1.071(5) 0.123(2) 0.074 Uiso 1 1 d D . .
H10 H 0.391(5) 1.074(5) 0.068(4) 0.074 Uiso 1 1 d D . .
H11 H 0.288(5) 1.000(5) 0.027(2) 0.074 Uiso 1 1 d D . .
H12 H 0.401(5) 0.954(3) 0.087(4) 0.074 Uiso 1 1 d D . .
H13 H 1.2746(17) -0.146(6) 0.519(4) 0.074 Uiso 1 1 d D . .
H14 H 1.154(6) -0.036(2) 0.519(4) 0.074 Uiso 1 1 d D . .
H15 H 1.171(6) -0.109(5) 0.5825(16) 0.074 Uiso 1 1 d D . .
H16 H 1.139(5) -0.170(5) 0.487(3) 0.074 Uiso 1 1 d D . .
H17 H 1.079(6) 0.408(4) 0.565(2) 0.074 Uiso 1 1 d D . .
H18 H 0.977(4) 0.434(5) 0.627(4) 0.074 Uiso 1 1 d D . .
H19 H 1.112(4) 0.458(6) 0.661(3) 0.074 Uiso 1 1 d D . .
H20 H 1.013(6) 0.543(2) 0.614(4) 0.074 Uiso 1 1 d D . .
H21 H 1.125(6) 0.331(5) 0.137(3) 0.074 Uiso 1 1 d D . .
H22 H 1.142(6) 0.340(5) 0.0502(10) 0.074 Uiso 1 1 d D . .
H23 H 1.074(4) 0.456(3) 0.118(4) 0.074 Uiso 1 1 d D . .
H24 H 1.222(3) 0.400(6) 0.130(4) 0.074 Uiso 1 1 d D . .
H1W1 H 0.613(5) 0.435(9) 0.539(4) 0.074 Uiso 1 1 d D . .
H1W2 H 0.696(7) 0.426(7) 0.4699(12) 0.074 Uiso 1 1 d D . .
H2W1 H 0.491(5) 0.764(8) -0.044(5) 0.074 Uiso 1 1 d D . .
H2W2 H 0.607(7) 0.751(6) 0.022(4) 0.074 Uiso 1 1 d D . .
H3W1 H 1.221(3) 0.648(8) 0.316(4) 0.074 Uiso 1 1 d D . .
H3W2 H 1.081(6) 0.689(8) 0.277(3) 0.074 Uiso 1 1 d D . .

loop_
_atom_site_aniso_label
_atom_site_aniso_U_11
_atom_site_aniso_U_22
_atom_site_aniso_U_33
_atom_site_aniso_U_23
_atom_site_aniso_U_13
_atom_site_aniso_U_12
Mo1 0.0208(7) 0.0192(2) 0.0223(2) 0.00662(15) 0.0003(2) -0.0044(2)
Mo2 0.0222(7) 0.0179(2) 0.0196(2) 0.00519(15) 0.0013(2) -0.0046(2)
N1 0.047(6) 0.061(3) 0.037(3) 0.017(2) 0.003(3) -0.022(3)
N2 0.030(5) 0.039(3) 0.032(2) 0.0021(19) 0.009(3) -0.010(3)
N3 0.021(5) 0.032(2) 0.035(2) 0.0113(19) 0.003(3) -0.004(3)
N4 0.038(6) 0.038(3) 0.040(3) 0.017(2) 0.010(3) -0.011(3)
N5 0.043(6) 0.025(2) 0.032(2) 0.0047(18) -0.004(3) -0.005(3)
N6 0.028(6) 0.034(2) 0.040(3) 0.007(2) 0.005(3) -0.002(3)
O1 0.010(4) 0.0186(15) 0.0256(16) 0.0082(12) 0.0004(17) -0.0019(18)
O2 0.027(4) 0.0317(19) 0.0315(18) 0.0173(15) -0.013(2) -0.012(2)
O3 0.034(4) 0.038(2) 0.052(2) 0.0307(19) -0.010(2) -0.003(2)
O4 0.037(4) 0.0297(19) 0.0323(19) 0.0048(15) 0.013(2) -0.007(2)
O5 0.038(5) 0.038(2) 0.0290(19) 0.0036(16) 0.013(2) -0.002(2)
O6 0.041(4) 0.0311(19) 0.0276(18) 0.0045(15) 0.001(2) -0.007(2)
O7 0.019(6) 0.038(2) 0.066(3) 0.001(2) 0.006(3) 0.002(3)
O8 0.024(4) 0.0237(16) 0.0224(16) 0.0072(13) 0.0006(18) -0.0022(19)
O9 0.022(4) 0.0242(16) 0.0215(16) 0.0064(13) 0.0000(18) -0.0081(19)
O11 0.008(5) 0.0255(16) 0.0236(16) 0.0088(14) 0.000(2) -0.002(2)
O12 0.014(4) 0.0222(16) 0.0329(18) 0.0114(14) -0.0035(19) -0.008(2)
O13 0.031(7) 0.032(2) 0.0305(19) 0.0083(15) 0.007(2) -0.012(3)
O14 0.019(4) 0.0309(18) 0.0222(16) 0.0033(14) 0.0006(18) -0.001(2)
O15 0.033(4) 0.0328(19) 0.0280(18) -0.0077(15) 0.002(2) -0.005(2)
O16 0.038(4) 0.0212(16) 0.0308(18) 0.0056(14) 0.004(2) -0.005(2)
O17 0.045(5) 0.035(2) 0.0260(18) 0.0097(15) 0.002(2) -0.011(2)
O18 0.011(4) 0.0258(17) 0.045(2) 0.0108(15) 0.005(2) -0.006(2)
C1 0.010(6) 0.016(2) 0.021(2) 0.0056(16) 0.000(2) -0.002(2)
C2 0.008(6) 0.027(2) 0.028(2) 0.012(2) 0.008(3) 0.002(3)
C3 0.016(6) 0.021(2) 0.026(2) 0.0030(18) 0.002(3) -0.005(3)
C4 0.012(6) 0.025(2) 0.028(2) 0.0068(19) 0.004(3) 0.005(3)
C5 0.018(6) 0.024(2) 0.031(3) 0.0073(19) 0.005(3) -0.007(3)
C6 0.011(9) 0.019(2) 0.038(3) 0.012(2) 0.005(3) 0.000(3)
C11 0.009(7) 0.017(2) 0.022(2) 0.0036(17) 0.000(3) -0.005(3)
C12 0.024(11) 0.020(2) 0.018(2) 0.0005(17) 0.003(3) -0.010(4)
C13 0.013(6) 0.020(2) 0.032(3) 0.0013(19) 0.004(3) -0.006(3)
C14 0.013(6) 0.023(2) 0.027(2) 0.0027(18) 0.008(3) -0.004(3)
C15 0.011(6) 0.019(2) 0.028(2) 0.0079(18) 0.000(3) -0.001(3)
C16 0.012(6) 0.025(2) 0.025(2) 0.0082(19) -0.005(3) -0.002(3)
O2W 0.033(5) 0.044(2) 0.039(2) 0.0173(18) -0.007(2) -0.016(3)
O3W 0.043(5) 0.073(4) 0.051(3) 0.012(3) 0.003(3) -0.002(4)
O1W 0.095(6) 0.064(3) 0.035(2) 0.014(2) 0.004(3) -0.033(4)

loop_
_atom_type_symbol
_atom_type_description
_atom_type_scat_dispersion_real
_atom_type_scat_dispersion_imag
_atom_type_scat_source
C C 0.0033 0.0016 'International Tables Vol C Tables 4.2.6.8 and 6.1.1.4'
H H 0.0000 0.0000 'International Tables Vol C Tables 4.2.6.8 and 6.1.1.4'
N N 0.0061 0.0033 'International Tables Vol C Tables 4.2.6.8 and 6.1.1.4'
O O 0.0106 0.0060 'International Tables Vol C Tables 4.2.6.8 and 6.1.1.4'
Mo Mo -1.6832 0.6857 'International Tables Vol C Tables 4.2.6.8 and 6.1.1.4'

loop_
_geom_angle_atom_site_label_1
_geom_angle_atom_site_label_2
_geom_angle_atom_site_label_3
_geom_angle
_geom_angle_site_symmetry_1
_geom_angle_site_symmetry_3
_geom_angle_publ_flag
O10 Mo1 O8 105.13(18) . . ?
O10 Mo1 O9 103.07(18) . . ?
O8 Mo1 O9 95.30(14) . . ?
O10 Mo1 O1 154.56(16) . . ?
O8 Mo1 O1 91.30(16) . . ?
O9 Mo1 O1 94.40(16) . . ?
O10 Mo1 O2 86.61(17) . . ?
O8 Mo1 O2 165.89(16) . . ?
O9 Mo1 O2 89.46(14) . . ?
O1 Mo1 O2 75.07(15) . . ?
O10 Mo1 O4 82.59(17) . . ?
O8 Mo1 O4 87.55(14) . . ?
O9 Mo1 O4 172.70(15) . . ?
O1 Mo1 O4 78.79(16) . . ?
O2 Mo1 O4 86.25(14) . . ?
O10 Mo1 Mo2 100.29(13) . . ?
O8 Mo1 Mo2 48.30(9) . . ?
O9 Mo1 Mo2 48.88(9) . . ?
O1 Mo1 Mo2 105.13(10) . . ?
O2 Mo1 Mo2 138.32(10) . . ?
O4 Mo1 Mo2 135.26(10) . . ?
O18 Mo2 O8 103.34(18) . . ?
O18 Mo2 O9 104.81(18) . . ?
O8 Mo2 O9 94.82(13) . . ?
O18 Mo2 O11 98.18(18) . . ?
O8 Mo2 O11 89.05(14) . . ?
O9 Mo2 O11 155.08(19) . . ?
O18 Mo2 O14 89.98(17) . . ?
O8 Mo2 O14 166.08(18) . . ?
O9 Mo2 O14 85.52(13) . . ?
O11 Mo2 O14 84.99(14) . . ?
O18 Mo2 O12 166.26(16) . . ?
O8 Mo2 O12 88.23(16) . . ?
O9 Mo2 O12 81.21(16) . . ?
O11 Mo2 O12 74.31(16) . . ?
O14 Mo2 O12 78.05(15) . . ?
O18 Mo2 Mo1 100.23(13) . . ?
O8 Mo2 Mo1 48.38(10) . . ?
O9 Mo2 Mo1 48.30(10) . . ?
O11 Mo2 Mo1 136.45(10) . . ?
O14 Mo2 Mo1 133.82(9) . . ?
O12 Mo2 Mo1 92.98(9) . . ?
C1 O1 Mo1 115.4(4) . . ?
C2 O2 Mo1 114.8(3) . . ?
C4 O4 Mo1 131.5(4) . . ?
Mo2 O8 Mo1 83.32(12) . . ?
Mo1 O9 Mo2 82.82(12) . . ?
C11 O11 Mo2 114.7(3) . . ?
C12 O12 Mo2 114.2(4) . . ?
C14 O14 Mo2 131.5(3) . . ?
O1 C1 C2 108.3(4) . . ?
O1 C1 C3 109.3(3) . . ?
C2 C1 C3 109.5(5) . . ?
O1 C1 C5 109.7(5) . . ?
C2 C1 C5 111.8(4) . . ?
C3 C1 C5 108.2(4) . . ?
O3 C2 O2 122.4(6) . . ?
O3 C2 C1 122.3(5) . . ?
O2 C2 C1 115.2(4) . . ?
C4 C3 C1 115.9(4) . . ?
O5 C4 O4 121.7(6) . . ?
O5 C4 C3 116.6(5) . . ?
O4 C4 C3 121.6(5) . . ?
C6 C5 C1 112.6(5) . . ?
O7 C6 O6 122.9(6) . . ?
O7 C6 C5 118.6(6) . . ?
O6 C6 C5 118.5(8) . . ?
O11 C11 C15 110.1(4) . . ?
O11 C11 C13 110.5(5) . . ?
C15 C11 C13 108.5(4) . . ?
O11 C11 C12 109.0(5) . . ?
C15 C11 C12 112.1(6) . . ?
C13 C11 C12 106.6(4) . . ?
O13 C12 O12 124.7(6) . . ?
O13 C12 C11 120.9(7) . . ?
O12 C12 C11 114.4(8) . . ?
C14 C13 C11 116.6(5) . . ?
O15 C14 O14 122.0(5) . . ?
O15 C14 C13 117.6(5) . . ?
O14 C14 C13 120.4(4) . . ?
C11 C15 C16 112.7(4) . . ?
O17 C16 O16 123.8(4) . . ?
O17 C16 C15 118.8(4) . . ?
O16 C16 C15 117.5(4) . . ?

loop_
_geom_bond_atom_site_label_1
_geom_bond_atom_site_label_2
_geom_bond_distance
_geom_bond_site_symmetry_2
_geom_bond_publ_flag
Mo1 O10 1.711(5) . ?
Mo1 O8 1.946(3) . ?
Mo1 O9 1.946(3) . ?
Mo1 O1 2.016(4) . ?
Mo1 O2 2.152(3) . ?
Mo1 O4 2.208(4) . ?
Mo1 Mo2 2.5854(7) . ?
Mo2 O18 1.701(4) . ?
Mo2 O8 1.944(3) . ?
Mo2 O9 1.963(3) . ?
Mo2 O11 2.014(4) . ?
Mo2 O14 2.152(3) . ?
Mo2 O12 2.233(5) . ?
O1 C1 1.412(5) . ?
O2 C2 1.287(6) . ?
O3 C2 1.224(6) . ?
O4 C4 1.275(6) . ?
O5 C4 1.255(6) . ?
O6 C6 1.251(7) . ?
O7 C6 1.229(8) . ?
O11 C11 1.418(7) . ?
O12 C12 1.270(9) . ?
O13 C12 1.245(8) . ?
O14 C14 1.286(7) . ?
O15 C14 1.233(6) . ?
O16 C16 1.257(6) . ?
O17 C16 1.255(6) . ?
C1 C2 1.528(8) . ?
C1 C3 1.539(6) . ?
C1 C5 1.549(8) . ?
C3 C4 1.508(8) . ?
C5 C6 1.515(8) . ?
C11 C15 1.519(7) . ?
C11 C13 1.551(6) . ?
C11 C12 1.553(8) . ?
C13 C14 1.508(8) . ?
C15 C16 1.522(6) . ?
